data_4101025
_journal_name_full 'Journal of the American Chemical Society'
_journal_paper_doi 10.1021/ja055523r
_journal_year 2006
_chemical_formula_sum 'C33 H26 Cl10 N6 O2 Ru'
_chemical_formula_weight 994.17
_space_group_IT_number 2
_symmetry_cell_setting triclinic
_symmetry_Int_Tables_number 2
_symmetry_space_group_name_Hall '-P 1'
_symmetry_space_group_name_H-M 'P -1'
_cell_angle_alpha 101.843(3)
_cell_angle_beta 97.060(3)
_cell_angle_gamma 91.771(3)
_cell_formula_units_Z 2
_cell_length_a 11.6168(10)
_cell_length_b 13.0844(11)
_cell_length_c 13.6744(14)
_cell_measurement_temperature 143(1)
_cell_volume 2015.5(3)
_diffrn_ambient_temperature 143(1)
_exptl_crystal_density_diffrn 1.638
_cod_database_code 4101025

loop_
_symmetry_equiv_pos_as_xyz
'x, y, z'
'-x, -y, -z'

loop_
_atom_site_label
_atom_site_type_symbol
_atom_site_fract_x
_atom_site_fract_y
_atom_site_fract_z
_atom_site_U_iso_or_equiv
_atom_site_adp_type
_atom_site_occupancy
_atom_site_symmetry_multiplicity
_atom_site_calc_flag
_atom_site_refinement_flags
_atom_site_disorder_assembly
_atom_site_disorder_group
Ru1 Ru 0.76110(4) 0.40725(4) 0.18930(4) 0.02677(16) Uani 1 1 d . . .
Cl1 Cl 0.77527(13) 0.36856(11) 0.01028(11) 0.0325(4) Uani 1 1 d . . .
C1 C 0.6344(5) 0.3751(5) 0.3456(5) 0.0299(14) Uani 1 1 d . . .
N2 N 0.7321(4) 0.4319(4) 0.3406(4) 0.0265(11) Uani 1 1 d . . .
C3 C 0.7695(5) 0.4852(4) 0.4370(4) 0.0262(13) Uani 1 1 d . . .
C4 C 0.8668(5) 0.5505(5) 0.4708(5) 0.0319(14) Uani 1 1 d . . .
H4 H 0.9165 0.5651 0.4263 0.042 Uiso 1 1 calc R . .
C5 C 0.8896(6) 0.5945(5) 0.5731(5) 0.0351(15) Uani 1 1 d . . .
H5 H 0.9564 0.6378 0.5974 0.047 Uiso 1 1 calc R . .
C6 C 0.8151(6) 0.5751(5) 0.6395(5) 0.0387(16) Uani 1 1 d . . .
H6 H 0.8320 0.6065 0.7075 0.051 Uiso 1 1 calc R . .
C7 C 0.7146(6) 0.5090(5) 0.6062(5) 0.0383(16) Uani 1 1 d . . .
H7 H 0.6647 0.4963 0.6512 0.051 Uiso 1 1 calc R . .
C8 C 0.6914(5) 0.4632(4) 0.5051(5) 0.0278(13) Uani 1 1 d . . .
C9 C 0.6033(5) 0.3907(4) 0.4439(5) 0.0284(13) Uani 1 1 d . . .
C10 C 0.5033(5) 0.3314(5) 0.4526(5) 0.0295(14) Uani 1 1 d . . .
C11 C 0.4456(5) 0.3256(5) 0.5431(5) 0.0330(14) Uani 1 1 d . . .
N12 N 0.3511(5) 0.2553(4) 0.5102(4) 0.0358(13) Uani 1 1 d . . .
C13 C 0.3439(6) 0.2130(5) 0.4064(5) 0.0345(15) Uani 1 1 d . . .
C14 C 0.4424(5) 0.2615(5) 0.3709(5) 0.0298(14) Uani 1 1 d . . .
C15 C 0.4756(5) 0.2444(5) 0.2720(5) 0.0305(14) Uani 1 1 d . . .
C16 C 0.4235(6) 0.1734(5) 0.1849(5) 0.0367(15) Uani 1 1 d . . .
H16 H 0.3580 0.1316 0.1871 0.049 Uiso 1 1 calc R . .
C17 C 0.4704(6) 0.1667(5) 0.0973(5) 0.0365(15) Uani 1 1 d . . .
H17 H 0.4369 0.1190 0.0400 0.049 Uiso 1 1 calc R . .
C18 C 0.5680(5) 0.2301(5) 0.0917(5) 0.0338(15) Uani 1 1 d . . .
H18 H 0.5977 0.2238 0.0308 0.045 Uiso 1 1 calc R . .
N19 N 0.6193(4) 0.2995(4) 0.1727(4) 0.0273(11) Uani 1 1 d . . .
C20 C 0.5733(5) 0.3056(4) 0.2619(5) 0.0299(14) Uani 1 1 d . . .
C21 C 0.2703(5) 0.2300(5) 0.5734(5) 0.0314(14) Uani 1 1 d . . .
H21A H 0.1957 0.2108 0.5322 0.042 Uiso 1 1 calc R . .
H21B H 0.2610 0.2928 0.6230 0.042 Uiso 1 1 calc R . .
C22 C 0.2991(6) 0.1446(5) 0.6284(5) 0.0356(15) Uani 1 1 d . . .
C23 C 0.2218(6) 0.1180(5) 0.6908(5) 0.0395(16) Uani 1 1 d . . .
H23 H 0.1539 0.1531 0.6974 0.053 Uiso 1 1 calc R . .
C24 C 0.2464(8) 0.0391(6) 0.7428(6) 0.054(2) Uani 1 1 d . . .
H24 H 0.1937 0.0210 0.7833 0.072 Uiso 1 1 calc R . .
C25 C 0.3467(8) -0.0126(6) 0.7357(7) 0.060(2) Uani 1 1 d . . .
H25 H 0.3625 -0.0647 0.7717 0.080 Uiso 1 1 calc R . .
C26 C 0.4241(7) 0.0133(6) 0.6746(7) 0.054(2) Uani 1 1 d . . .
H26 H 0.4928 -0.0210 0.6696 0.071 Uiso 1 1 calc R . .
C27 C 0.3990(6) 0.0910(5) 0.6205(6) 0.0462(18) Uani 1 1 d . . .
H27 H 0.4506 0.1070 0.5782 0.061 Uiso 1 1 calc R . .
N28 N 0.8742(4) 0.2966(4) 0.2066(4) 0.0279(11) Uani 1 1 d . . .
C29 C 0.9423(6) 0.2375(5) 0.2137(5) 0.0354(15) Uani 1 1 d . . .
C30 C 1.0323(8) 0.1618(6) 0.2205(7) 0.068(3) Uani 1 1 d . . .
H30A H 1.0322 0.1162 0.1558 0.103 Uiso 1 1 calc R . .
H30B H 1.0164 0.1211 0.2689 0.103 Uiso 1 1 calc R . .
H30C H 1.1069 0.1985 0.2414 0.103 Uiso 1 1 calc R . .
N31 N 0.8974(4) 0.5143(4) 0.2100(4) 0.0267(11) Uani 1 1 d . . .
C32 C 0.9772(6) 0.5702(5) 0.2175(5) 0.0331(14) Uani 1 1 d . . .
C33 C 1.0785(7) 0.6383(6) 0.2245(6) 0.0504(19) Uani 1 1 d . . .
H33A H 1.1355 0.6268 0.2776 0.076 Uiso 1 1 calc R . .
H33B H 1.0576 0.7098 0.2388 0.076 Uiso 1 1 calc R . .
H33C H 1.1101 0.6239 0.1618 0.076 Uiso 1 1 calc R . .
N34 N 0.6478(4) 0.5174(4) 0.1696(4) 0.0269(11) Uani 1 1 d . . .
C35 C 0.5807(5) 0.5791(5) 0.1603(5) 0.0292(13) Uani 1 1 d . . .
C36 C 0.4977(6) 0.6576(5) 0.1503(6) 0.0428(17) Uani 1 1 d . . .
H36A H 0.4405 0.6542 0.1947 0.064 Uiso 1 1 calc R . .
H36B H 0.4602 0.6452 0.0820 0.064 Uiso 1 1 calc R . .
H36C H 0.5373 0.7257 0.1675 0.064 Uiso 1 1 calc R . .
O1 O 0.4748(4) 0.3723(4) 0.6298(4) 0.0403(11) Uani 1 1 d . . .
O2 O 0.2694(4) 0.1493(4) 0.3608(4) 0.0449(12) Uani 1 1 d . . .
C37 C 0.2139(6) 0.3811(5) 0.0126(5) 0.0370(15) Uani 1 1 d . . .
H37 H 0.2202 0.4373 -0.0243 0.049 Uiso 1 1 calc R . .
Cl2 Cl 0.32203(19) 0.40608(15) 0.11700(16) 0.0592(5) Uani 1 1 d . . .
Cl3 Cl 0.23523(18) 0.26075(14) -0.06967(16) 0.0551(5) Uani 1 1 d . . .
Cl4 Cl 0.07453(17) 0.37829(15) 0.04759(16) 0.0549(5) Uani 1 1 d . . .
C38 C 0.8061(8) 0.1296(7) 0.5160(7) 0.066(2) Uani 1 1 d . . .
H38 H 0.7691 0.0759 0.4590 0.088 Uiso 1 1 calc R . .
Cl5 Cl 0.6988(2) 0.1824(2) 0.5873(2) 0.0856(8) Uani 1 1 d . . .
Cl6 Cl 0.9039(3) 0.0711(3) 0.5899(3) 0.1300(14) Uani 1 1 d . . .
Cl7 Cl 0.8694(4) 0.2264(3) 0.4701(4) 0.1514(19) Uani 1 1 d . . .
C39 C 0.8130(7) 0.1149(6) 0.9343(7) 0.058(2) Uani 1 1 d . . .
H39 H 0.8045 0.1826 0.9786 0.077 Uiso 1 1 calc R . .
Cl8 Cl 0.7055(4) 0.1009(2) 0.8327(2) 0.1150(13) Uani 1 1 d . . .
Cl9 Cl 0.7923(2) 0.01814(19) 1.0039(2) 0.0809(8) Uani 1 1 d . . .
Cl10 Cl 0.9524(3) 0.1162(2) 0.9036(4) 0.1328(16) Uani 1 1 d . . .

loop_
_atom_site_aniso_label
_atom_site_aniso_U_11
_atom_site_aniso_U_22
_atom_site_aniso_U_33
_atom_site_aniso_U_23
_atom_site_aniso_U_13
_atom_site_aniso_U_12
Ru1 0.0255(3) 0.0280(3) 0.0273(3) 0.0069(2) 0.0037(2) 0.00122(19)
Cl1 0.0348(8) 0.0351(8) 0.0287(8) 0.0080(6) 0.0059(7) 0.0034(6)
C1 0.032(3) 0.029(3) 0.032(4) 0.012(3) 0.005(3) 0.005(2)
N2 0.022(3) 0.028(3) 0.037(3) 0.020(2) 0.009(2) 0.0045(19)
C3 0.034(3) 0.022(3) 0.021(3) 0.004(2) -0.004(3) 0.005(2)
C4 0.032(4) 0.030(3) 0.034(4) 0.011(3) 0.005(3) 0.001(3)
C5 0.037(4) 0.034(4) 0.033(4) 0.006(3) 0.002(3) -0.002(3)
C6 0.045(4) 0.043(4) 0.024(4) 0.000(3) 0.003(3) 0.002(3)
C7 0.046(4) 0.038(4) 0.034(4) 0.012(3) 0.006(3) 0.007(3)
C8 0.025(3) 0.028(3) 0.030(3) 0.004(3) 0.007(3) 0.002(2)
C9 0.027(3) 0.030(3) 0.031(3) 0.012(3) 0.006(3) 0.003(2)
C10 0.027(3) 0.033(3) 0.032(4) 0.013(3) 0.005(3) 0.009(2)
C11 0.028(3) 0.038(4) 0.034(4) 0.010(3) 0.004(3) 0.005(3)
N12 0.031(3) 0.041(3) 0.043(3) 0.019(3) 0.013(3) 0.002(2)
C13 0.037(4) 0.031(3) 0.044(4) 0.021(3) 0.012(3) 0.008(3)
C14 0.027(3) 0.031(3) 0.037(4) 0.017(3) 0.007(3) 0.008(2)
C15 0.025(3) 0.028(3) 0.039(4) 0.011(3) 0.001(3) 0.004(2)
C16 0.031(4) 0.034(4) 0.046(4) 0.013(3) 0.001(3) 0.003(3)
C17 0.041(4) 0.035(4) 0.029(4) 0.001(3) -0.003(3) -0.002(3)
C18 0.033(4) 0.033(3) 0.033(4) 0.004(3) 0.000(3) 0.003(3)
N19 0.029(3) 0.029(3) 0.025(3) 0.006(2) 0.005(2) 0.006(2)
C20 0.028(3) 0.027(3) 0.036(4) 0.011(3) -0.001(3) 0.005(2)
C21 0.023(3) 0.033(3) 0.046(4) 0.023(3) 0.011(3) -0.001(2)
C22 0.030(3) 0.042(4) 0.037(4) 0.009(3) 0.011(3) 0.000(3)
C23 0.045(4) 0.045(4) 0.030(4) 0.008(3) 0.012(3) 0.006(3)
C24 0.070(6) 0.064(5) 0.041(5) 0.036(4) 0.015(4) 0.003(4)
C25 0.073(6) 0.057(5) 0.059(5) 0.034(4) 0.004(5) 0.014(4)
C26 0.042(4) 0.042(4) 0.081(6) 0.025(4) 0.003(4) 0.010(3)
C27 0.029(4) 0.048(4) 0.066(5) 0.019(4) 0.011(4) 0.004(3)
N28 0.029(3) 0.026(3) 0.027(3) 0.004(2) 0.000(2) 0.000(2)
C29 0.042(4) 0.029(3) 0.030(4) 0.000(3) -0.007(3) -0.001(3)
C30 0.062(6) 0.046(5) 0.083(7) -0.001(4) -0.026(5) 0.018(4)
N31 0.029(3) 0.029(3) 0.024(3) 0.007(2) 0.004(2) 0.007(2)
C32 0.037(4) 0.029(3) 0.031(4) 0.003(3) 0.002(3) -0.003(3)
C33 0.049(5) 0.048(4) 0.050(5) 0.008(3) 0.003(4) -0.017(3)
N34 0.030(3) 0.032(3) 0.020(3) 0.007(2) 0.008(2) -0.002(2)
C35 0.026(3) 0.034(3) 0.031(4) 0.013(3) 0.005(3) 0.004(3)
C36 0.035(4) 0.046(4) 0.049(4) 0.017(3) -0.001(3) 0.014(3)
O1 0.040(3) 0.045(3) 0.043(3) 0.019(2) 0.015(2) 0.007(2)
O2 0.035(3) 0.045(3) 0.063(3) 0.025(2) 0.015(2) 0.002(2)
C37 0.034(4) 0.034(4) 0.044(4) 0.010(3) 0.009(3) -0.001(3)
Cl2 0.0617(13) 0.0527(12) 0.0583(13) 0.0100(9) -0.0098(10) 0.0081(9)
Cl3 0.0568(12) 0.0425(10) 0.0643(13) -0.0009(9) 0.0229(10) 0.0030(8)
Cl4 0.0460(11) 0.0529(11) 0.0662(13) 0.0038(9) 0.0245(10) 0.0031(8)
C38 0.054(5) 0.080(6) 0.062(6) 0.012(5) 0.003(4) -0.017(4)
Cl5 0.0542(14) 0.113(2) 0.0883(19) 0.0191(15) 0.0080(13) 0.0032(13)
Cl6 0.119(3) 0.124(3) 0.139(3) 0.017(2) -0.012(2) 0.060(2)
Cl7 0.217(5) 0.091(2) 0.170(4) 0.031(2) 0.119(4) -0.025(2)
C39 0.065(6) 0.037(4) 0.066(6) -0.001(4) 0.007(4) 0.000(4)
Cl8 0.182(3) 0.0650(16) 0.081(2) 0.0218(14) -0.051(2) -0.0232(18)
Cl9 0.0974(19) 0.0700(15) 0.0726(16) 0.0280(12) -0.0158(14) -0.0189(13)
Cl10 0.111(3) 0.0589(16) 0.244(5) 0.024(2) 0.099(3) 0.0093(15)

loop_
_geom_bond_atom_site_label_1
_geom_bond_atom_site_label_2
_geom_bond_distance
_geom_bond_site_symmetry_2
_geom_bond_publ_flag
Ru1 N28 2.015(5) . ?
Ru1 N34 2.018(5) . ?
Ru1 N31 2.034(5) . ?
Ru1 N19 2.094(5) . ?
Ru1 N2 2.099(5) . ?
Ru1 Cl1 2.4232(16) . ?
C1 N2 1.354(8) . ?
C1 C20 1.405(9) . ?
C1 C9 1.411(9) . ?
N2 C3 1.369(7) . ?
C3 C4 1.369(8) . ?
C3 C8 1.440(8) . ?
C4 C5 1.388(9) . ?
C5 C6 1.384(9) . ?
C6 C7 1.402(9) . ?
C7 C8 1.378(9) . ?
C8 C9 1.432(8) . ?
C9 C10 1.407(8) . ?
C10 C14 1.390(9) . ?
C10 C11 1.491(9) . ?
C11 O1 1.219(8) . ?
C11 N12 1.378(8) . ?
N12 C13 1.404(9) . ?
N12 C21 1.427(8) . ?
C13 O2 1.201(8) . ?
C13 C14 1.472(9) . ?
C14 C15 1.428(9) . ?
C15 C20 1.405(9) . ?
C15 C16 1.408(9) . ?
C16 C17 1.363(10) . ?
C17 C18 1.404(9) . ?
C18 N19 1.341(8) . ?
N19 C20 1.380(8) . ?
C21 C22 1.494(9) . ?
C22 C27 1.379(9) . ?
C22 C23 1.394(9) . ?
C23 C24 1.386(10) . ?
C24 C25 1.369(11) . ?
C25 C26 1.380(12) . ?
C26 C27 1.393(10) . ?
N28 C29 1.133(8) . ?
C29 C30 1.470(10) . ?
N31 C32 1.144(8) . ?
C32 C33 1.435(9) . ?
N34 C35 1.154(7) . ?
C35 C36 1.447(8) . ?
C37 Cl4 1.745(7) . ?
C37 Cl2 1.751(7) . ?
C37 Cl3 1.781(7) . ?
C38 Cl7 1.710(9) . ?
C38 Cl6 1.727(10) . ?
C38 Cl5 1.748(10) . ?
C39 Cl10 1.723(9) . ?
C39 Cl8 1.726(9) . ?
C39 Cl9 1.760(9) . ?
